data_4066044
loop_
_publ_author_name
'Dubarle Offner, Julien'
'Schnakenburg, Gregor'
'Rose-Munch, Fran\,coise'
'Rose, Eric'
'D\"otz, Karl Heinz'

_publ_section_title
;
 Dibenzo[f,h]quinoline Cr(CO)3Complexes: Synthesis by Chromium-Templated
 Benzannulation, Cyclomanganation, and Haptotropic Chromium Migration
;
_journal_issue 15
_journal_name_full Organometallics
_journal_page_first 3308
_journal_paper_doi 10.1021/om100258c
_journal_volume 29
_journal_year 2010
_chemical_formula_moiety 'C20 H11 Cr N O6'
_chemical_formula_sum 'C20 H11 Cr N O6'
_chemical_formula_weight 413.30
_space_group_IT_number 14
_symmetry_cell_setting monoclinic
_symmetry_space_group_name_Hall '-P 2yn'
_symmetry_space_group_name_H-M 'P 1 21/n 1'
_atom_sites_solution_hydrogens geom
_atom_sites_solution_primary direct
_atom_sites_solution_secondary difmap
_cell_angle_alpha 90.00
_cell_angle_beta 90.670(4)
_cell_angle_gamma 90.00
_cell_formula_units_Z 4
_cell_length_a 6.6296(4)
_cell_length_b 11.1970(9)
_cell_length_c 23.8845(18)
_cell_measurement_reflns_used 50956
_cell_measurement_temperature 123(2)
_cell_measurement_theta_max 30.034
_cell_measurement_theta_min 0.998
_cell_volume 1772.9(2)
_computing_cell_refinement 'HKL Scalepack (Otwinowski & Minor 1997)'
_computing_data_collection 'HKL Denzo and Scalepack (Otwinowski & Minor 1997)'
_computing_data_reduction 'HKL Denzo and Scalepack (Otwinowski & Minor 1997)'
_computing_molecular_graphics 'DIAMOND (Brandenburg, 1999)'
_computing_publication_material 'SHELXL97 (Sheldrick, 1997)'
_computing_structure_refinement 'SHELXL-97 (Sheldrick, 1997)'
_computing_structure_solution 'SHELXS-97 (Sheldrick, 1990)'
_diffrn_ambient_temperature 123(2)
_diffrn_detector_area_resol_mean 9
_diffrn_measured_fraction_theta_full 0.990
_diffrn_measured_fraction_theta_max 0.990
_diffrn_measurement_device '95mm CCD camera on \k-goniostat'
_diffrn_measurement_device_type 'Nonius KappaCCD'
_diffrn_measurement_method CCD
_diffrn_radiation_monochromator 'horizonally mounted graphite crystal'
_diffrn_radiation_type 'Mo K\a'
_diffrn_radiation_wavelength 0.71073
_diffrn_reflns_av_R_equivalents 0.0781
_diffrn_reflns_av_sigmaI/netI 0.1250
_diffrn_reflns_limit_h_max 7
_diffrn_reflns_limit_h_min -8
_diffrn_reflns_limit_k_max 14
_diffrn_reflns_limit_k_min -13
_diffrn_reflns_limit_l_max 21
_diffrn_reflns_limit_l_min -31
_diffrn_reflns_number 9732
_diffrn_reflns_theta_full 27.50
_diffrn_reflns_theta_max 27.50
_diffrn_reflns_theta_min 2.01
_exptl_absorpt_coefficient_mu 0.684
_exptl_absorpt_correction_T_max 0.95170
_exptl_absorpt_correction_T_min 0.81388
_exptl_absorpt_correction_type multi-scan
_exptl_absorpt_process_details
;
R.H. Blessing, Acta Cryst. (1995), A51, 33-38
;
_exptl_crystal_colour Red
_exptl_crystal_density_diffrn 1.548
_exptl_crystal_density_method 'not measured'
_exptl_crystal_description Needle
_exptl_crystal_F_000 840
_exptl_crystal_size_max 0.48
_exptl_crystal_size_mid 0.08
_exptl_crystal_size_min 0.04
_refine_diff_density_max 0.360
_refine_diff_density_min -0.608
_refine_diff_density_rms 0.084
_refine_ls_extinction_method none
_refine_ls_goodness_of_fit_ref 0.942
_refine_ls_hydrogen_treatment constr
_refine_ls_matrix_type full
_refine_ls_number_parameters 253
_refine_ls_number_reflns 4039
_refine_ls_number_restraints 0
_refine_ls_restrained_S_all 0.942
_refine_ls_R_factor_all 0.1181
_refine_ls_R_factor_gt 0.0545
_refine_ls_shift/su_max 0.000
_refine_ls_shift/su_mean 0.000
_refine_ls_structure_factor_coef Fsqd
_refine_ls_weighting_details 'calc w=1/[\s^2^(Fo^2^)+(0.0474P)^2^+0.0000P] where P=(Fo^2^+2Fc^2^)/3'
_refine_ls_weighting_scheme calc
_refine_ls_wR_factor_gt 0.1103
_refine_ls_wR_factor_ref 0.1297
_reflns_number_gt 2218
_reflns_number_total 4039
_reflns_threshold_expression >2sigma(I)
_cod_data_source_file om100258c_si_001.cif
_cod_data_source_block GDOE021
_cod_depositor_comments
;
The following automatic conversions were performed:

'_symmetry_cell_setting' value 'Monoclinic' changed to 'monoclinic'
according to /home/saulius/struct/CIF-dictionaries/cif_core.dic
dictionary named 'cif_core.dic' version 2.4.1 from
2010-06-29.

'_exptl_absorpt_correction_type' value 'Multi-Scan'
changed to 'multi-scan' according to
/home/saulius/struct/CIF-dictionaries/cif_core.dic dictionary named
'cif_core.dic' version 2.4.1 from 2010-06-29.

Automatic conversion script
Id: cif_fix_values 1715 2011-07-08 13:25:40Z adriana 
;
_cod_original_sg_symbol_H-M 'P 21/n'
_cod_database_code 4066044

loop_
_symmetry_equiv_pos_as_xyz
'x, y, z'
'-x+1/2, y+1/2, -z+1/2'
'-x, -y, -z'
'x-1/2, -y-1/2, z-1/2'

loop_
_atom_site_label
_atom_site_type_symbol
_atom_site_fract_x
_atom_site_fract_y
_atom_site_fract_z
_atom_site_U_iso_or_equiv
_atom_site_adp_type
_atom_site_occupancy
_atom_site_symmetry_multiplicity
_atom_site_calc_flag
_atom_site_refinement_flags
C1 C 0.8697(5) 0.0893(3) 0.24470(17) 0.0299(9) Uani 1 1 d .
H1 H 0.9470 0.0397 0.2691 0.036 Uiso 1 1 calc R
C2 C 0.9378(5) 0.1060(3) 0.19022(17) 0.0301(10) Uani 1 1 d .
H2 H 1.0569 0.0674 0.1779 0.036 Uiso 1 1 calc R
C3 C 0.8306(5) 0.1787(3) 0.15474(17) 0.0272(9) Uani 1 1 d .
H3 H 0.8753 0.1927 0.1177 0.033 Uiso 1 1 calc R
C3A C 0.6517(5) 0.2328(3) 0.17433(15) 0.0218(8) Uani 1 1 d .
C4 C 0.5287(5) 0.3102(3) 0.13924(15) 0.0224(8) Uani 1 1 d .
C5 C 0.3602(5) 0.3620(3) 0.16070(15) 0.0243(9) Uani 1 1 d .
H5 H 0.2802 0.4124 0.1374 0.029 Uiso 1 1 calc R
C5A C 0.3006(5) 0.3428(3) 0.21722(16) 0.0228(8) Uani 1 1 d .
C6 C 0.1306(5) 0.4025(3) 0.23978(16) 0.0278(9) Uani 1 1 d .
H6 H 0.0545 0.4557 0.2169 0.033 Uiso 1 1 calc R
C7 C 0.0761(5) 0.3843(3) 0.29356(17) 0.0299(9) Uani 1 1 d .
H7 H -0.0383 0.4244 0.3081 0.036 Uiso 1 1 calc R
C8 C 0.1884(6) 0.3063(4) 0.32797(17) 0.0355(10) Uani 1 1 d .
H8 H 0.1487 0.2929 0.3655 0.043 Uiso 1 1 calc R
C9 C 0.3543(5) 0.2496(3) 0.30752(16) 0.0299(9) Uani 1 1 d .
H9 H 0.4302 0.1980 0.3313 0.036 Uiso 1 1 calc R
C9A C 0.4142(5) 0.2665(3) 0.25224(15) 0.0236(8) Uani 1 1 d .
C9B C 0.5947(5) 0.2115(3) 0.22938(15) 0.0227(8) Uani 1 1 d .
C10 C 0.5800(5) 0.3315(3) 0.07909(16) 0.0244(9) Uani 1 1 d .
C11 C 0.7788(5) 0.4994(4) 0.11560(16) 0.0319(10) Uani 1 1 d .
H11A H 0.8586 0.4504 0.1417 0.048 Uiso 1 1 calc R
H11B H 0.6659 0.5357 0.1355 0.048 Uiso 1 1 calc R
H11C H 0.8643 0.5624 0.1001 0.048 Uiso 1 1 calc R
C12 C 0.3607(5) 0.1509(3) -0.04743(17) 0.0268(9) Uani 1 1 d .
C13 C 0.5976(5) 0.3477(3) -0.03469(16) 0.0253(9) Uani 1 1 d .
C14 C 0.7265(5) 0.1547(3) 0.01001(16) 0.0263(9) Uani 1 1 d .
C15 C 0.3663(5) 0.1227(3) 0.06377(17) 0.0265(9) Uani 1 1 d .
C16 C 0.2332(5) 0.3262(4) 0.01704(16) 0.0278(9) Uani 1 1 d .
Cr Cr 0.47636(8) 0.23706(5) 0.01389(3) 0.02255(18) Uani 1 1 d .
N N 0.7030(4) 0.1388(3) 0.26437(13) 0.0283(8) Uani 1 1 d .
O1 O 0.7006(3) 0.4240(2) 0.06991(10) 0.0281(6) Uani 1 1 d .
O2 O 0.2876(4) 0.1025(3) -0.08447(12) 0.0384(7) Uani 1 1 d .
O3 O 0.6749(4) 0.4107(2) -0.06604(11) 0.0326(7) Uani 1 1 d .
O4 O 0.8825(4) 0.1106(2) 0.00720(12) 0.0380(7) Uani 1 1 d .
O5 O 0.2968(4) 0.0527(3) 0.09293(12) 0.0373(7) Uani 1 1 d .
O6 O 0.0843(4) 0.3783(2) 0.01903(12) 0.0399(8) Uani 1 1 d .

loop_
_atom_site_aniso_label
_atom_site_aniso_U_11
_atom_site_aniso_U_22
_atom_site_aniso_U_33
_atom_site_aniso_U_23
_atom_site_aniso_U_13
_atom_site_aniso_U_12
C1 0.027(2) 0.031(2) 0.032(3) 0.0025(19) -0.0050(17) 0.0053(17)
C2 0.0245(19) 0.031(2) 0.035(3) 0.005(2) 0.0006(17) 0.0095(17)
C3 0.0211(18) 0.031(2) 0.029(2) 0.0022(19) 0.0011(16) 0.0012(17)
C3A 0.0195(16) 0.024(2) 0.022(2) -0.0006(17) -0.0030(13) 0.0001(16)
C4 0.0207(17) 0.025(2) 0.022(2) 0.0002(17) -0.0034(15) -0.0026(15)
C5 0.0179(18) 0.031(2) 0.024(2) 0.0022(18) -0.0036(15) -0.0002(16)
C5A 0.0192(17) 0.025(2) 0.024(2) 0.0001(17) -0.0018(14) -0.0005(16)
C6 0.0197(18) 0.033(2) 0.031(2) 0.0009(19) -0.0027(16) 0.0018(17)
C7 0.0262(19) 0.035(2) 0.029(2) -0.0028(19) 0.0036(17) 0.0053(17)
C8 0.038(2) 0.041(3) 0.028(2) 0.006(2) 0.0091(18) 0.007(2)
C9 0.0284(19) 0.031(2) 0.031(2) 0.006(2) 0.0002(16) 0.0056(18)
C9A 0.0219(17) 0.024(2) 0.025(2) 0.0014(17) -0.0005(14) -0.0004(16)
C9B 0.0204(17) 0.022(2) 0.025(2) 0.0008(17) -0.0023(15) 0.0003(15)
C10 0.0117(16) 0.028(2) 0.033(2) 0.0027(18) -0.0049(15) 0.0061(16)
C11 0.026(2) 0.041(2) 0.028(3) -0.0082(19) -0.0061(17) -0.0137(18)
C12 0.027(2) 0.025(2) 0.028(2) 0.0004(19) 0.0047(17) 0.0002(17)
C13 0.0247(19) 0.031(2) 0.021(2) -0.0052(19) -0.0016(15) 0.0059(18)
C14 0.028(2) 0.025(2) 0.026(2) -0.0025(18) 0.0009(16) -0.0039(17)
C15 0.0229(19) 0.030(2) 0.027(2) 0.0000(19) -0.0014(16) 0.0045(17)
C16 0.025(2) 0.032(2) 0.027(2) 0.0000(19) -0.0010(16) -0.0047(18)
Cr 0.0178(3) 0.0258(4) 0.0240(3) 0.0003(3) -0.0011(2) 0.0008(3)
N 0.0243(16) 0.0305(19) 0.030(2) 0.0049(16) -0.0034(13) 0.0039(14)
O1 0.0221(13) 0.0346(16) 0.0276(16) -0.0032(13) -0.0022(11) -0.0096(12)
O2 0.0379(16) 0.0452(19) 0.0320(18) -0.0117(15) -0.0019(13) -0.0116(14)
O3 0.0364(15) 0.0333(17) 0.0280(17) 0.0058(14) -0.0012(12) -0.0045(12)
O4 0.0246(14) 0.0360(17) 0.053(2) -0.0047(15) 0.0047(13) 0.0062(13)
O5 0.0382(16) 0.0370(18) 0.0369(19) 0.0077(15) 0.0062(13) -0.0046(13)
O6 0.0214(14) 0.0418(18) 0.057(2) -0.0046(15) -0.0025(13) 0.0046(13)

loop_
_atom_type_symbol
_atom_type_description
_atom_type_scat_dispersion_real
_atom_type_scat_dispersion_imag
_atom_type_scat_source
C C 0.0033 0.0016 'International Tables Vol C Tables 4.2.6.8 and 6.1.1.4'
H H 0.0000 0.0000 'International Tables Vol C Tables 4.2.6.8 and 6.1.1.4'
Cr Cr 0.3209 0.6236 'International Tables Vol C Tables 4.2.6.8 and 6.1.1.4'
N N 0.0061 0.0033 'International Tables Vol C Tables 4.2.6.8 and 6.1.1.4'
O O 0.0106 0.0060 'International Tables Vol C Tables 4.2.6.8 and 6.1.1.4'

loop_
_geom_angle_atom_site_label_1
_geom_angle_atom_site_label_2
_geom_angle_atom_site_label_3
_geom_angle
N C1 C2 123.6(4)
N C1 H1 118.2
C2 C1 H1 118.2
C3 C2 C1 119.1(4)
C3 C2 H2 120.5
C1 C2 H2 120.5
C2 C3 C3A 118.7(4)
C2 C3 H3 120.6
C3A C3 H3 120.6
C9B C3A C3 118.4(3)
C9B C3A C4 119.4(3)
C3 C3A C4 122.1(3)
C5 C4 C3A 119.6(3)
C5 C4 C10 119.2(3)
C3A C4 C10 121.1(3)
C4 C5 C5A 121.9(3)
C4 C5 H5 119.1
C5A C5 H5 119.1
C9A C5A C6 118.8(3)
C9A C5A C5 120.1(3)
C6 C5A C5 121.1(3)
C7 C6 C5A 120.7(4)
C7 C6 H6 119.7
C5A C6 H6 119.7
C6 C7 C8 120.1(4)
C6 C7 H7 119.9
C8 C7 H7 119.9
C9 C8 C7 120.2(4)
C9 C8 H8 119.9
C7 C8 H8 119.9
C8 C9 C9A 121.0(4)
C8 C9 H9 119.5
C9A C9 H9 119.5
C9 C9A C5A 119.2(3)
C9 C9A C9B 122.7(3)
C5A C9A C9B 118.0(3)
N C9B C3A 122.3(3)
N C9B C9A 116.8(3)
C3A C9B C9A 120.9(3)
O1 C10 C4 115.2(3)
O1 C10 Cr 119.1(3)
C4 C10 Cr 125.6(3)
O1 C11 H11A 109.5
O1 C11 H11B 109.5
H11A C11 H11B 109.5
O1 C11 H11C 109.5
H11A C11 H11C 109.5
H11B C11 H11C 109.5
O2 C12 Cr 177.8(3)
O3 C13 Cr 176.6(3)
O4 C14 Cr 176.4(3)
O5 C15 Cr 178.4(3)
O6 C16 Cr 178.8(3)
C13 Cr C16 92.72(15)
C13 Cr C15 177.31(15)
C16 Cr C15 89.83(15)
C13 Cr C14 84.85(16)
C16 Cr C14 177.27(16)
C15 Cr C14 92.58(15)
C13 Cr C12 91.71(16)
C16 Cr C12 87.84(16)
C15 Cr C12 89.26(16)
C14 Cr C12 93.45(15)
C13 Cr C10 89.24(16)
C16 Cr C10 88.58(15)
C15 Cr C10 89.95(16)
C14 Cr C10 90.15(15)
C12 Cr C10 176.34(14)
C1 N C9B 117.8(3)
C10 O1 C11 122.2(3)

loop_
_geom_bond_atom_site_label_1
_geom_bond_atom_site_label_2
_geom_bond_distance
C1 N 1.327(4)
C1 C2 1.395(5)
C1 H1 0.9500
C2 C3 1.369(5)
C2 H2 0.9500
C3 C3A 1.416(5)
C3 H3 0.9500
C3A C9B 1.393(5)
C3A C4 1.450(5)
C4 C5 1.364(5)
C4 C10 1.499(5)
C5 C5A 1.427(5)
C5 H5 0.9500
C5A C9A 1.408(5)
C5A C6 1.422(5)
C6 C7 1.354(5)
C6 H6 0.9500
C7 C8 1.407(5)
C7 H7 0.9500
C8 C9 1.365(5)
C8 H8 0.9500
C9 C9A 1.396(5)
C9 H9 0.9500
C9A C9B 1.458(5)
C9B N 1.365(4)
C10 O1 1.328(4)
C10 Cr 1.998(4)
C11 O1 1.469(4)
C11 H11A 0.9800
C11 H11B 0.9800
C11 H11C 0.9800
C12 O2 1.141(4)
C12 Cr 1.907(4)
C13 O3 1.153(4)
C13 Cr 1.884(4)
C14 O4 1.149(4)
C14 Cr 1.900(4)
C15 O5 1.148(4)
C15 Cr 1.900(4)
C16 O6 1.148(4)
C16 Cr 1.898(4)

loop_
_geom_torsion_atom_site_label_1
_geom_torsion_atom_site_label_2
_geom_torsion_atom_site_label_3
_geom_torsion_atom_site_label_4
_geom_torsion
N C1 C2 C3 1.2(6)
C1 C2 C3 C3A -1.2(6)
C2 C3 C3A C9B 1.3(5)
C2 C3 C3A C4 -179.5(3)
C9B C3A C4 C5 0.7(5)
C3 C3A C4 C5 -178.5(3)
C9B C3A C4 C10 -177.5(3)
C3 C3A C4 C10 3.3(5)
C3A C4 C5 C5A 0.2(5)
C10 C4 C5 C5A 178.4(3)
C4 C5 C5A C9A -1.4(5)
C4 C5 C5A C6 176.6(3)
C9A C5A C6 C7 -1.5(5)
C5 C5A C6 C7 -179.5(4)
C5A C6 C7 C8 0.4(6)
C6 C7 C8 C9 0.8(6)
C7 C8 C9 C9A -0.9(6)
C8 C9 C9A C5A -0.3(6)
C8 C9 C9A C9B 177.6(4)
C6 C5A C9A C9 1.5(5)
C5 C5A C9A C9 179.5(3)
C6 C5A C9A C9B -176.5(3)
C5 C5A C9A C9B 1.5(5)
C3 C3A C9B N -1.3(5)
C4 C3A C9B N 179.4(3)
C3 C3A C9B C9A 178.8(3)
C4 C3A C9B C9A -0.5(5)
C9 C9A C9B N 1.6(5)
C5A C9A C9B N 179.5(3)
C9 C9A C9B C3A -178.5(3)
C5A C9A C9B C3A -0.6(5)
C5 C4 C10 O1 91.4(4)
C3A C4 C10 O1 -90.4(4)
C5 C4 C10 Cr -86.6(4)
C3A C4 C10 Cr 91.6(4)
O3 C13 Cr C16 -134(5)
O3 C13 Cr C15 65(7)
O3 C13 Cr C14 47(5)
O3 C13 Cr C12 -46(5)
O3 C13 Cr C10 138(5)
O6 C16 Cr C13 147(17)
O6 C16 Cr C15 -34(17)
O6 C16 Cr C14 174(100)
O6 C16 Cr C12 55(17)
O6 C16 Cr C10 -124(17)
O5 C15 Cr C13 -129(11)
O5 C15 Cr C16 70(12)
O5 C15 Cr C14 -111(12)
O5 C15 Cr C12 -18(12)
O5 C15 Cr C10 159(12)
O4 C14 Cr C13 29(5)
O4 C14 Cr C16 2(8)
O4 C14 Cr C15 -150(5)
O4 C14 Cr C12 121(5)
O4 C14 Cr C10 -60(5)
O2 C12 Cr C13 -68(9)
O2 C12 Cr C16 25(9)
O2 C12 Cr C15 115(9)
O2 C12 Cr C14 -153(9)
O2 C12 Cr C10 37(10)
O1 C10 Cr C13 -5.3(3)
C4 C10 Cr C13 172.6(3)
O1 C10 Cr C16 -98.0(3)
C4 C10 Cr C16 79.9(3)
O1 C10 Cr C15 172.2(3)
C4 C10 Cr C15 -9.9(3)
O1 C10 Cr C14 79.6(3)
C4 C10 Cr C14 -102.5(3)
O1 C10 Cr C12 -110(3)
C4 C10 Cr C12 68(3)
C2 C1 N C9B -1.1(6)
C3A C9B N C1 1.2(5)
C9A C9B N C1 -178.9(3)
C4 C10 O1 C11 0.4(4)
Cr C10 O1 C11 178.5(2)
